data_7707209
loop_
_publ_author_name
'Tatarin, Sergei V.'
'Kalle, Paulina'
'Taydakov, Ilya V.'
'Varaksina, Evgenia A.'
'Korshunov, Vladislav M.'
'Bezzubov, Stanislav I.'

_publ_section_title
;
 Sterically hindered phenanthroimidazole ligands drive the structural
 flexibility and facile ligand exchange in cyclometalated iridium(III)
 complexes.
;
_journal_issue 20
_journal_name_full 'Dalton transactions (Cambridge, England : 2003)'
_journal_page_first 6889
_journal_page_last 6900
_journal_paper_doi 10.1039/d1dt00820j
_journal_volume 50
_journal_year 2021
_chemical_formula_moiety 'C108 H64 Cl6 Ir2 N8'
_chemical_formula_sum 'C108 H64 Cl6 Ir2 N8'
_chemical_formula_weight 2070.77
_space_group_crystal_system triclinic
_space_group_IT_number 2
_space_group_name_Hall '-P 1'
_space_group_name_H-M_alt 'P -1'
_atom_sites_solution_hydrogens geom
_atom_sites_solution_primary iterative
_audit_creation_date 2020-12-22
_audit_creation_method
;
Olex2 1.3
(compiled Nov 21 2019 18:26:39 for OlexSys, GUI svn.r6003)
;
_audit_update_record
;
2020-12-23 deposited with the CCDC.	2021-04-27 downloaded from the CCDC.
;
_cell_angle_alpha 69.415(2)
_cell_angle_beta 64.151(2)
_cell_angle_gamma 79.109(2)
_cell_formula_units_Z 2
_cell_length_a 17.8595(11)
_cell_length_b 18.4756(10)
_cell_length_c 19.4513(11)
_cell_measurement_reflns_used 9812
_cell_measurement_temperature 150.0
_cell_measurement_theta_max 26.39
_cell_measurement_theta_min 2.23
_cell_volume 5402.4(5)
_computing_cell_refinement 'APEX3 v.2017.3_0 (Bruker AXS, 2017)'
_computing_data_collection 'APEX3 v.2017.3_0 (Bruker AXS, 2017)'
_computing_data_reduction 'SAINT v8.38A (Bruker AXS, 2016)'
_computing_molecular_graphics 'Olex2 1.3 (Dolomanov et al., 2009)'
_computing_publication_material 'Olex2 1.3 (Dolomanov et al., 2009)'
_computing_structure_refinement 'SHELXL 2018/3 (Sheldrick, 2015)'
_computing_structure_solution 'olex2.solve 1.3 (Bourhis et al., 2015)'
_diffrn_ambient_temperature 150.0
_diffrn_detector 'Bruker PHOTON III CMOS'
_diffrn_detector_area_resol_mean 10.4
_diffrn_detector_type 'CMOS sensor'
_diffrn_measured_fraction_theta_full 0.994
_diffrn_measured_fraction_theta_max 0.988
_diffrn_measurement_device '3-circle diffractometer'
_diffrn_measurement_device_type 'Bruker D8 Venture'
_diffrn_measurement_method \w-scan
_diffrn_radiation_monochromator 'focusing mirrors'
_diffrn_radiation_probe x-ray
_diffrn_radiation_type MoK\a
_diffrn_radiation_wavelength 0.71073
_diffrn_reflns_av_R_equivalents 0.0508
_diffrn_reflns_av_unetI/netI 0.0638
_diffrn_reflns_Laue_measured_fraction_full 0.994
_diffrn_reflns_Laue_measured_fraction_max 0.988
_diffrn_reflns_limit_h_max 22
_diffrn_reflns_limit_h_min -22
_diffrn_reflns_limit_k_max 23
_diffrn_reflns_limit_k_min -23
_diffrn_reflns_limit_l_max 24
_diffrn_reflns_limit_l_min -22
_diffrn_reflns_number 58725
_diffrn_reflns_point_group_measured_fraction_full 0.994
_diffrn_reflns_point_group_measured_fraction_max 0.988
_diffrn_reflns_theta_full 25.242
_diffrn_reflns_theta_max 26.427
_diffrn_reflns_theta_min 1.938
_diffrn_source 'microfocus sealed X-ray tube'
_diffrn_source_type 'Incoatec I\mS microsource'
_diffrn_standards_number 0
_exptl_absorpt_coefficient_mu 2.655
_exptl_absorpt_correction_T_max 0.7454
_exptl_absorpt_correction_T_min 0.5281
_exptl_absorpt_correction_type multi-scan
_exptl_absorpt_process_details
;
SADABS-2016/2 (Bruker,2016/2) was used for absorption correction.
wR2(int) was 0.0901 before and 0.0571 after correction.
The Ratio of minimum to maximum transmission is 0.7085.
The \l/2 correction factor is Not present.
;
_exptl_crystal_colour yellow
_exptl_crystal_colour_primary yellow
_exptl_crystal_density_diffrn 1.273
_exptl_crystal_description plate
_exptl_crystal_F_000 2048
_exptl_crystal_recrystallization_method 'Re-crystallisation from solvent: CH2Cl2'
_exptl_crystal_size_max 0.35
_exptl_crystal_size_mid 0.20
_exptl_crystal_size_min 0.07
_refine_diff_density_max 3.935
_refine_diff_density_min -2.828
_refine_diff_density_rms 0.167
_refine_ls_extinction_method none
_refine_ls_goodness_of_fit_ref 1.045
_refine_ls_hydrogen_treatment constr
_refine_ls_matrix_type full
_refine_ls_number_parameters 1117
_refine_ls_number_reflns 21930
_refine_ls_number_restraints 0
_refine_ls_restrained_S_all 1.045
_refine_ls_R_factor_all 0.0612
_refine_ls_R_factor_gt 0.0485
_refine_ls_shift/su_max 0.001
_refine_ls_shift/su_mean 0.000
_refine_ls_structure_factor_coef Fsqd
_refine_ls_weighting_details 'w=1/[\s^2^(Fo^2^)+(0.0849P)^2^+1.6962P] where P=(Fo^2^+2Fc^2^)/3'
_refine_ls_weighting_scheme calc
_refine_ls_wR_factor_gt 0.1327
_refine_ls_wR_factor_ref 0.1405
_reflns_Friedel_coverage 0.000
_reflns_number_gt 17400
_reflns_number_total 21930
_reflns_threshold_expression 'I > 2\s(I)'
_cod_data_source_file d1dt00820j2.cif
_cod_data_source_block st242_dc
_cod_depositor_comments
;
The following automatic conversions were performed:

data item '_diffrn_radiation_probe' value 'X-ray' was changed to
'x-ray' in accordance with the
/home/data/users/saulius/crontab/automatic-downloads/rss-feeds/RSC/lib/dictionaries/cif_core.dic
dictionary named 'cif_core.dic' version 2.4.2 last updated on
2011-04-26.

Automatic conversion script
Id: cif_fix_values 7556 2019-12-06 15:28:31Z antanas 

 Adding full bibliography for 7707205--7707218.cif.
;
_cod_database_code 7707209
_shelx_shelxl_version_number 2018/3
_shelx_space_group_comment
;
The symmetry employed for this shelxl refinement is uniquely defined
by the following loop, which should always be used as a source of
symmetry information in preference to the above space-group names.
They are only intended as comments.
;
_computing.bruker_data_scaling 'SADABS V2012/1 (Bruker AXS Inc.)'

_olex2_refinement_description
;
1. Fixed Uiso
 At 1.2 times of:
  All C(H) groups
2.a Aromatic/amide H refined with riding coordinates:
 C00U(H00U), C014(H014), C015(H015), C018(H018), C01A(H01A), C01F(H01F),
 C01H(H01H), C01Q(H01Q), C01R(H01R), C01U(H01U), C01Z(H01Z), C024(H024),
 C025(H025), C028(H028), C029(H029), C02A(H02A), C02C(H02C), C02D(H02D),
 C02E(H02E), C02G(H02G), C02H(H02H), C02I(H02I), C02J(H02J), C02L(H02L),
 C02M(H02M), C02O(H02O), C02P(H02P), C02Q(H02Q), C02R(H02R), C02S(H02S),
 C02U(H02U), C02V(H02V), C02W(H02W), C02Y(H02Y), C02Z(H02Z), C030(H030),
 C031(H031), C032(H032), C033(H033), C034(H034), C035(H035), C036(H036),
 C037(H037), C038(H038), C039(H039), C03B(H03B), C03C(H03C), C03D(H03D),
 C03E(H03E), C03F(H03F), C03H(H03H), C03I(H03I), C03J(H03J), C03K(H03K),
 C03L(H03L), C03M(H03M), C03N(H03N), C03P(H03P), C03Q(H03Q), C03R(H03R),
 C03S(H03S), C03T(H03T), C03U(H03U), C03W(H03W)
;
_smtbx_masks_void_probe_radius 1.2
_smtbx_masks_void_truncation_radius 1.2
_olex2_submission_special_instructions 'No special instructions were received'

loop_
_space_group_symop_operation_xyz
'x, y, z'
'-x, -y, -z'

loop_
_atom_site_label
_atom_site_type_symbol
_atom_site_fract_x
_atom_site_fract_y
_atom_site_fract_z
_atom_site_U_iso_or_equiv
_atom_site_adp_type
_atom_site_occupancy
_atom_site_site_symmetry_order
_atom_site_calc_flag
_atom_site_refinement_flags_posn
_atom_site_refinement_flags_adp
_atom_site_refinement_flags_occupancy
_atom_site_disorder_assembly
_atom_site_disorder_group
Ir01 Ir 0.14736(2) 0.69910(2) 0.45417(2) 0.01707(7) Uani 1 1 d . . . . .
Ir02 Ir 0.36732(2) 0.78599(2) 0.32407(2) 0.01767(7) Uani 1 1 d . . . . .
Cl03 Cl 0.21459(8) 0.82739(7) 0.37331(8) 0.0208(3) Uani 1 1 d . . . . .
Cl04 Cl 0.29993(8) 0.65827(7) 0.40804(8) 0.0209(3) Uani 1 1 d . . . . .
Cl05 Cl 0.05121(11) 0.44685(9) 0.74448(9) 0.0379(4) Uani 1 1 d . . . . .
Cl06 Cl -0.14997(10) 0.77324(10) 0.39685(11) 0.0406(4) Uani 1 1 d . . . . .
Cl07 Cl 0.67460(10) 0.70465(11) 0.08984(10) 0.0454(4) Uani 1 1 d . . . . .
Cl08 Cl 0.48216(16) 1.07507(11) 0.27915(14) 0.0665(6) Uani 1 1 d . . . . .
N00I N 0.3564(3) 0.8026(3) 0.2182(3) 0.0221(10) Uani 1 1 d . . . . .
N00J N 0.1489(3) 0.6551(2) 0.3677(3) 0.0189(9) Uani 1 1 d . . . . .
N00L N 0.3991(3) 0.7715(2) 0.4206(3) 0.0196(9) Uani 1 1 d . . . . .
N00N N 0.1603(3) 0.5495(3) 0.3336(3) 0.0242(10) Uani 1 1 d . . . . .
N00P N 0.1219(3) 0.7384(2) 0.5515(3) 0.0196(9) Uani 1 1 d . . . . .
N00Q N 0.0441(3) 0.8201(3) 0.6189(3) 0.0238(10) Uani 1 1 d . . . . .
N00R N 0.4788(3) 0.7027(3) 0.4842(3) 0.0245(10) Uani 1 1 d . . . . .
N00S N 0.3370(3) 0.8851(3) 0.1126(3) 0.0273(11) Uani 1 1 d . . . . .
C00T C 0.0333(3) 0.7437(3) 0.4726(3) 0.0210(11) Uani 1 1 d . . . . .
C00U C 0.1144(3) 0.4596(3) 0.5177(3) 0.0244(12) Uani 1 1 d . . . . .
H00U H 0.120287 0.425719 0.488415 0.029 Uiso 1 1 calc R U . . .
C00V C 0.4624(3) 0.7197(3) 0.4181(3) 0.0214(11) Uani 1 1 d . . . . .
C00W C 0.1479(3) 0.6786(3) 0.2919(3) 0.0188(11) Uani 1 1 d . . . . .
C00X C 0.0059(3) 0.7971(3) 0.5171(3) 0.0195(11) Uani 1 1 d . . . . .
C00Y C 0.1568(3) 0.6121(3) 0.2694(3) 0.0244(12) Uani 1 1 d . . . . .
C00Z C 0.5130(3) 0.7002(3) 0.3441(3) 0.0228(11) Uani 1 1 d . . . . .
C010 C 0.1272(3) 0.7531(3) 0.2458(3) 0.0228(12) Uani 1 1 d . . . . .
C011 C 0.1794(4) 0.4688(3) 0.3374(3) 0.0263(12) Uani 1 1 d . . . . .
C012 C 0.1159(3) 0.5915(3) 0.5209(3) 0.0213(11) Uani 1 1 d . . . . .
C013 C 0.1540(4) 0.6137(3) 0.1962(3) 0.0267(13) Uani 1 1 d . . . . .
C014 C 0.1119(3) 0.8200(3) 0.2684(3) 0.0289(13) Uani 1 1 d . . . . .
H014 H 0.120993 0.818470 0.313542 0.035 Uiso 1 1 calc R U . . .
C015 C -0.0189(3) 0.7354(3) 0.4384(3) 0.0226(11) Uani 1 1 d . . . . .
H015 H -0.004827 0.697784 0.411231 0.027 Uiso 1 1 calc R U . . .
C016 C 0.0575(3) 0.7893(3) 0.5600(3) 0.0186(11) Uani 1 1 d . . . . .
C017 C 0.1509(3) 0.5778(3) 0.3932(3) 0.0213(11) Uani 1 1 d . . . . .
C018 C -0.0669(3) 0.8445(3) 0.5225(3) 0.0247(12) Uani 1 1 d . . . . .
H018 H -0.083318 0.880953 0.551305 0.030 Uiso 1 1 calc R U . . .
C01A C 0.0907(4) 0.4312(3) 0.6005(4) 0.0290(13) Uani 1 1 d . . . . .
H01A H 0.082058 0.377703 0.628068 0.035 Uiso 1 1 calc R U . . .
C01B C 0.1296(3) 0.5387(3) 0.4778(3) 0.0223(11) Uani 1 1 d . . . . .
C01C C 0.1138(3) 0.7556(3) 0.1771(3) 0.0255(12) Uani 1 1 d . . . . .
C01D C 0.3766(3) 0.7928(3) 0.4886(3) 0.0194(11) Uani 1 1 d . . . . .
C01E C 0.3514(3) 0.7596(3) 0.1740(3) 0.0244(12) Uani 1 1 d . . . . .
C01F C 0.0913(3) 0.5613(3) 0.6038(3) 0.0212(11) Uani 1 1 d . . . . .
H01F H 0.082260 0.594819 0.634450 0.025 Uiso 1 1 calc R U . . .
C01G C 0.1483(3) 0.7318(3) 0.6113(3) 0.0195(11) Uani 1 1 d . . . . .
C01H C 0.4010(4) 0.6257(3) 0.2350(4) 0.0291(13) Uani 1 1 d . . . . .
H01H H 0.404908 0.641858 0.274579 0.035 Uiso 1 1 calc R U . . .
C01I C 0.3743(3) 0.9319(3) 0.2022(3) 0.0237(12) Uani 1 1 d . . . . .
C01J C 0.3505(3) 0.8757(3) 0.1793(3) 0.0240(12) Uani 1 1 d . . . . .
C01K C 0.3368(4) 0.8107(4) 0.1092(3) 0.0280(13) Uani 1 1 d . . . . .
C01L C 0.1271(4) 0.6860(4) 0.1529(3) 0.0294(13) Uani 1 1 d . . . . .
C01M C 0.3321(4) 0.9578(4) 0.0538(4) 0.0309(13) Uani 1 1 d . . . . .
C01N C 0.4825(3) 0.7426(3) 0.2831(3) 0.0224(11) Uani 1 1 d . . . . .
C01O C 0.2134(3) 0.6811(3) 0.7068(3) 0.0230(12) Uani 1 1 d . . . . .
C01P C 0.2063(3) 0.6775(3) 0.6380(3) 0.0217(11) Uani 1 1 d . . . . .
C01Q C 0.0840(4) 0.8878(4) 0.2269(4) 0.0335(14) Uani 1 1 d . . . . .
H01Q H 0.072142 0.932232 0.244370 0.040 Uiso 1 1 calc R U . . .
C01R C 0.2540(4) 0.4360(4) 0.3410(4) 0.0339(14) Uani 1 1 d . . . . .
H01R H 0.292593 0.465798 0.339890 0.041 Uiso 1 1 calc R U . . .
C01S C 0.1652(4) 0.7372(4) 0.7486(3) 0.0284(13) Uani 1 1 d . . . . .
C01T C 0.5437(3) 0.6493(3) 0.4986(3) 0.0247(12) Uani 1 1 d . . . . .
C01U C -0.1004(4) 0.8414(4) 0.7078(4) 0.0330(14) Uani 1 1 d . . . . .
H01U H -0.105364 0.786951 0.731320 0.040 Uiso 1 1 calc R U . . .
C01V C 0.4258(3) 0.7498(3) 0.5295(3) 0.0239(12) Uani 1 1 d . . . . .
C01W C -0.0900(3) 0.7820(3) 0.4447(4) 0.0260(12) Uani 1 1 d . . . . .
C01X C 0.1082(4) 0.7907(3) 0.7205(3) 0.0270(13) Uani 1 1 d . . . . .
C01Y C 0.3660(4) 0.8170(3) 0.6292(3) 0.0294(13) Uani 1 1 d . . . . .
C01Z C 0.3792(4) 1.0121(3) 0.1657(4) 0.0321(14) Uani 1 1 d . . . . .
H01Z H 0.360178 1.036250 0.123937 0.039 Uiso 1 1 calc R U . . .
C020 C 0.3980(3) 0.8958(3) 0.2675(3) 0.0232(12) Uani 1 1 d . . . . .
C021 C 0.6094(4) 0.7005(3) 0.1888(4) 0.0299(13) Uani 1 1 d . . . . .
C022 C 0.1012(3) 0.7826(3) 0.6527(3) 0.0228(12) Uani 1 1 d . . . . .
C023 C 0.3197(3) 0.8535(3) 0.5163(3) 0.0233(12) Uani 1 1 d . . . . .
C024 C 0.5342(3) 0.7428(3) 0.2048(3) 0.0250(12) Uani 1 1 d . . . . .
H024 H 0.517837 0.772046 0.162107 0.030 Uiso 1 1 calc R U . . .
C025 C 0.1221(4) 0.4259(3) 0.3414(4) 0.0319(14) Uani 1 1 d . . . . .
H025 H 0.069655 0.448656 0.341836 0.038 Uiso 1 1 calc R U . . .
C027 C 0.4214(3) 0.7572(3) 0.6019(3) 0.0228(12) Uani 1 1 d . . . . .
C028 C -0.1601(4) 0.9707(4) 0.6954(4) 0.0411(17) Uani 1 1 d . . . . .
H028 H -0.206690 1.004794 0.711584 0.049 Uiso 1 1 calc R U . . .
C029 C 0.5865(4) 0.6546(3) 0.3263(4) 0.0298(13) Uani 1 1 d . . . . .
H029 H 0.603761 0.624032 0.368015 0.036 Uiso 1 1 calc R U . . .
C02A C -0.1150(4) 0.8368(3) 0.4844(4) 0.0292(13) Uani 1 1 d . . . . .
H02A H -0.163734 0.868775 0.486005 0.035 Uiso 1 1 calc R U . . .
C02B C 0.0800(3) 0.4826(3) 0.6415(3) 0.0236(12) Uani 1 1 d . . . . .
C02C C 0.5287(3) 0.5710(3) 0.5330(3) 0.0254(12) Uani 1 1 d . . . . .
H02C H 0.474984 0.553584 0.549546 0.030 Uiso 1 1 calc R U . . .
C02D C 0.5918(4) 0.5187(3) 0.5430(4) 0.0312(14) Uani 1 1 d . . . . .
H02D H 0.582106 0.464904 0.565870 0.037 Uiso 1 1 calc R U . . .
C02E C 0.1416(5) 0.3490(4) 0.3448(4) 0.0424(17) Uani 1 1 d . . . . .
H02E H 0.103413 0.319037 0.345506 0.051 Uiso 1 1 calc R U . . .
C02F C -0.0250(4) 0.8726(3) 0.6469(3) 0.0242(12) Uani 1 1 d . . . . .
C02G C 0.2502(3) 0.6190(3) 0.6043(3) 0.0230(12) Uani 1 1 d . . . . .
H02G H 0.244890 0.616449 0.558706 0.028 Uiso 1 1 calc R U . . .
C02H C 0.4119(4) 1.0570(4) 0.1905(4) 0.0399(16) Uani 1 1 d . . . . .
H02H H 0.415419 1.111444 0.166144 0.048 Uiso 1 1 calc R U . . .
C02I C 0.6690(4) 0.5447(4) 0.5196(4) 0.0373(15) Uani 1 1 d . . . . .
H02I H 0.712692 0.508463 0.526249 0.045 Uiso 1 1 calc R U . . .
C02J C 0.4699(4) 0.7118(4) 0.6439(4) 0.0333(14) Uani 1 1 d . . . . .
H02J H 0.506333 0.671715 0.625416 0.040 Uiso 1 1 calc R U . . .
C02K C 0.3706(4) 0.6785(3) 0.1798(3) 0.0278(13) Uani 1 1 d . . . . .
C02L C 0.2732(4) 0.9033(3) 0.4750(3) 0.0258(12) Uani 1 1 d . . . . .
H02L H 0.277724 0.897154 0.426783 0.031 Uiso 1 1 calc R U . . .
C02M C 0.4656(4) 0.7243(4) 0.7106(4) 0.0340(14) Uani 1 1 d . . . . .
H02M H 0.497967 0.692005 0.738637 0.041 Uiso 1 1 calc R U . . .
C02N C 0.4388(4) 1.0192(4) 0.2517(4) 0.0348(14) Uani 1 1 d . . . . .
C02O C 0.4332(4) 0.9408(3) 0.2896(4) 0.0280(13) Uani 1 1 d . . . . .
H02O H 0.453154 0.917233 0.330752 0.034 Uiso 1 1 calc R U . . .
C02P C 0.6210(4) 0.6760(3) 0.4756(4) 0.0359(15) Uani 1 1 d . . . . .
H02P H 0.630733 0.729816 0.452682 0.043 Uiso 1 1 calc R U . . .
C02Q C -0.0168(4) 0.9510(3) 0.6102(4) 0.0297(13) Uani 1 1 d . . . . .
H02Q H 0.034796 0.970743 0.569040 0.036 Uiso 1 1 calc R U . . .
C02R C -0.0848(4) 1.0011(3) 0.6339(4) 0.0316(14) Uani 1 1 d . . . . .
H02R H -0.080253 1.055374 0.608688 0.038 Uiso 1 1 calc R U . . .
C02S C 0.4150(4) 0.7832(4) 0.7378(4) 0.0373(16) Uani 1 1 d . . . . .
H02S H 0.413712 0.792981 0.783069 0.045 Uiso 1 1 calc R U . . .
C02T C 0.3149(4) 0.8644(3) 0.5867(3) 0.0253(12) Uani 1 1 d . . . . .
C02U C 0.3007(4) 0.5650(3) 0.6351(4) 0.0298(13) Uani 1 1 d . . . . .
H02U H 0.329261 0.525353 0.611295 0.036 Uiso 1 1 calc R U . . .
C02V C -0.1676(4) 0.8918(4) 0.7331(4) 0.0451(18) Uani 1 1 d . . . . .
H02V H -0.218492 0.872233 0.775940 0.054 Uiso 1 1 calc R U . . .
C02W C 0.3646(4) 0.8291(4) 0.6967(4) 0.0375(15) Uani 1 1 d . . . . .
H02W H 0.328905 0.869204 0.715787 0.045 Uiso 1 1 calc R U . . .
C02X C 0.3257(4) 0.7877(4) 0.0510(3) 0.0350(15) Uani 1 1 d . . . . .
C02Y C 0.4023(4) 0.9795(4) -0.0176(4) 0.0404(16) Uani 1 1 d . . . . .
H02Y H 0.452215 0.948204 -0.025193 0.049 Uiso 1 1 calc R U . . .
C02Z C 0.2674(4) 0.6243(4) 0.7362(4) 0.0324(14) Uani 1 1 d . . . . .
H02Z H 0.273739 0.625665 0.781800 0.039 Uiso 1 1 calc R U . . .
C030 C 0.2607(4) 1.0035(4) 0.0682(4) 0.0430(17) Uani 1 1 d . . . . .
H030 H 0.213981 0.988591 0.117864 0.052 Uiso 1 1 calc R U . . .
C031 C 0.6343(4) 0.6536(4) 0.2488(4) 0.0330(14) Uani 1 1 d . . . . .
H031 H 0.683495 0.621339 0.236774 0.040 Uiso 1 1 calc R U . . .
C032 C 0.0882(4) 0.8266(4) 0.1345(4) 0.0373(15) Uani 1 1 d . . . . .
H032 H 0.081327 0.829807 0.087743 0.045 Uiso 1 1 calc R U . . .
C033 C 0.2716(4) 0.3581(4) 0.3461(4) 0.0430(17) Uani 1 1 d . . . . .
H033 H 0.322602 0.334238 0.348896 0.052 Uiso 1 1 calc R U . . .
C034 C 0.6841(4) 0.6227(4) 0.4868(5) 0.0396(16) Uani 1 1 d . . . . .
H034 H 0.737490 0.639854 0.471769 0.047 Uiso 1 1 calc R U . . .
C035 C 0.2164(5) 0.3161(4) 0.3473(4) 0.0472(19) Uani 1 1 d . . . . .
H035 H 0.229604 0.263188 0.349836 0.057 Uiso 1 1 calc R U . . .
C036 C 0.3102(4) 0.5685(4) 0.7017(4) 0.0313(14) Uani 1 1 d . . . . .
H036 H 0.346195 0.532087 0.722440 0.038 Uiso 1 1 calc R U . . .
C037 C 0.1743(4) 0.5515(4) 0.1655(4) 0.0340(14) Uani 1 1 d . . . . .
H037 H 0.197761 0.504940 0.190801 0.041 Uiso 1 1 calc R U . . .
C038 C 0.2213(4) 0.9605(3) 0.5029(4) 0.0326(14) Uani 1 1 d . . . . .
H038 H 0.190790 0.994213 0.473625 0.039 Uiso 1 1 calc R U . . .
C039 C 0.1127(4) 0.6879(4) 0.0869(4) 0.0379(15) Uani 1 1 d . . . . .
H039 H 0.091969 0.734583 0.058899 0.045 Uiso 1 1 calc R U . . .
C03A C 0.3648(4) 0.6542(4) 0.1198(4) 0.0366(15) Uani 1 1 d . . . . .
C03B C 0.3257(5) 0.6822(5) 0.0042(4) 0.051(2) Uani 1 1 d . . . . .
H03B H 0.333648 0.628798 0.008318 0.062 Uiso 1 1 calc R U . . .
C03C C 0.2591(4) 0.9231(4) 0.6140(4) 0.0349(15) Uani 1 1 d . . . . .
H03C H 0.253475 0.930287 0.662022 0.042 Uiso 1 1 calc R U . . .
C03D C 0.1739(4) 0.7428(4) 0.8151(4) 0.0380(16) Uani 1 1 d . . . . .
H03D H 0.212688 0.708612 0.833687 0.046 Uiso 1 1 calc R U . . .
C03E C 0.0627(4) 0.8454(4) 0.7618(4) 0.0345(14) Uani 1 1 d . . . . .
H03E H 0.024322 0.881012 0.743716 0.041 Uiso 1 1 calc R U . . .
C03F C 0.0728(4) 0.8918(4) 0.1578(4) 0.0382(15) Uani 1 1 d . . . . .
H03F H 0.054779 0.939030 0.127956 0.046 Uiso 1 1 calc R U . . .
C03G C 0.3382(4) 0.7076(4) 0.0588(3) 0.0348(15) Uani 1 1 d . . . . .
C03H C 0.1613(4) 0.5559(4) 0.0998(4) 0.0399(16) Uani 1 1 d . . . . .
H03H H 0.175016 0.512550 0.080292 0.048 Uiso 1 1 calc R U . . .
C03I C 0.4179(5) 0.5268(4) 0.1766(4) 0.0461(18) Uani 1 1 d . . . . .
H03I H 0.433511 0.474900 0.175892 0.055 Uiso 1 1 calc R U . . .
C03J C 0.3885(4) 0.5774(4) 0.1215(4) 0.0455(18) Uani 1 1 d . . . . .
H03J H 0.384165 0.559374 0.083354 0.055 Uiso 1 1 calc R U . . .
C03K C 0.4249(4) 0.5518(4) 0.2330(4) 0.0393(16) Uani 1 1 d . . . . .
H03K H 0.446324 0.517230 0.270255 0.047 Uiso 1 1 calc R U . . .
C03L C 0.1281(4) 0.6234(4) 0.0620(4) 0.0442(18) Uani 1 1 d . . . . .
H03L H 0.115758 0.625406 0.018469 0.053 Uiso 1 1 calc R U . . .
C03M C 0.2992(4) 0.8377(4) -0.0080(4) 0.0427(17) Uani 1 1 d . . . . .
H03M H 0.288005 0.891042 -0.011999 0.051 Uiso 1 1 calc R U . . .
C03N C 0.3992(5) 1.0458(5) -0.0763(4) 0.0477(18) Uani 1 1 d . . . . .
H03N H 0.445920 1.059947 -0.126165 0.057 Uiso 1 1 calc R U . . .
C03P C 0.2571(5) 1.0717(4) 0.0099(5) 0.0501(19) Uani 1 1 d . . . . .
H03P H 0.207903 1.104050 0.018883 0.060 Uiso 1 1 calc R U . . .
C03Q C 0.3023(5) 0.7334(5) -0.0548(4) 0.052(2) Uani 1 1 d . . . . .
H03Q H 0.295183 0.715241 -0.091523 0.062 Uiso 1 1 calc R U . . .
C03R C 0.2129(4) 0.9698(3) 0.5739(4) 0.0401(17) Uani 1 1 d . . . . .
H03R H 0.175271 1.008433 0.594156 0.048 Uiso 1 1 calc R U . . .
C03S C 0.1283(4) 0.7962(4) 0.8540(4) 0.0448(17) Uani 1 1 d . . . . .
H03S H 0.134657 0.797522 0.899551 0.054 Uiso 1 1 calc R U . . .
C03T C 0.3263(5) 1.0924(4) -0.0620(5) 0.054(2) Uani 1 1 d . . . . .
H03T H 0.323925 1.139193 -0.102287 0.065 Uiso 1 1 calc R U . . .
C03U C 0.0723(4) 0.8485(4) 0.8263(4) 0.0440(17) Uani 1 1 d . . . . .
H03U H 0.041172 0.885960 0.852419 0.053 Uiso 1 1 calc R U . . .
C03W C 0.2893(5) 0.8096(5) -0.0608(4) 0.053(2) Uani 1 1 d . . . . .
H03W H 0.273049 0.844279 -0.101789 0.064 Uiso 1 1 calc R U . . .

loop_
_atom_site_aniso_label
_atom_site_aniso_U_11
_atom_site_aniso_U_22
_atom_site_aniso_U_33
_atom_site_aniso_U_23
_atom_site_aniso_U_13
_atom_site_aniso_U_12
Ir01 0.01701(11) 0.01613(11) 0.02118(11) -0.00709(9) -0.00935(8) -0.00067(8)
Ir02 0.01742(11) 0.01831(11) 0.02106(11) -0.00782(9) -0.00931(8) -0.00165(8)
Cl03 0.0179(6) 0.0181(6) 0.0284(7) -0.0077(5) -0.0108(5) -0.0004(5)
Cl04 0.0192(6) 0.0174(6) 0.0262(6) -0.0069(5) -0.0096(5) 0.0005(5)
Cl05 0.0530(10) 0.0316(8) 0.0272(7) -0.0007(7) -0.0167(7) -0.0121(7)
Cl06 0.0339(8) 0.0443(9) 0.0656(11) -0.0269(9) -0.0346(8) 0.0062(7)
Cl07 0.0312(9) 0.0631(11) 0.0401(9) -0.0297(9) -0.0023(7) -0.0008(8)
Cl08 0.1094(18) 0.0398(10) 0.0769(14) -0.0096(10) -0.0559(13) -0.0320(11)
N00I 0.021(2) 0.021(2) 0.021(2) -0.008(2) -0.0051(18) -0.0001(18)
N00J 0.018(2) 0.018(2) 0.023(2) -0.0065(19) -0.0096(18) -0.0018(17)
N00L 0.019(2) 0.023(2) 0.024(2) -0.010(2) -0.0137(18) 0.0028(18)
N00N 0.026(3) 0.020(2) 0.033(3) -0.011(2) -0.015(2) 0.0018(19)
N00P 0.019(2) 0.016(2) 0.023(2) -0.0057(19) -0.0086(18) 0.0001(17)
N00Q 0.025(2) 0.021(2) 0.026(2) -0.008(2) -0.012(2) 0.0010(19)
N00R 0.025(2) 0.028(3) 0.030(3) -0.016(2) -0.017(2) 0.006(2)
N00S 0.023(3) 0.036(3) 0.023(2) -0.004(2) -0.011(2) -0.007(2)
C00T 0.014(3) 0.024(3) 0.023(3) -0.006(2) -0.006(2) -0.001(2)
C00U 0.028(3) 0.021(3) 0.028(3) -0.008(2) -0.012(2) -0.005(2)
C00V 0.019(3) 0.021(3) 0.032(3) -0.011(2) -0.015(2) -0.001(2)
C00W 0.015(3) 0.027(3) 0.019(3) -0.011(2) -0.007(2) -0.002(2)
C00X 0.018(3) 0.019(3) 0.026(3) -0.009(2) -0.012(2) 0.003(2)
C00Y 0.021(3) 0.031(3) 0.026(3) -0.012(3) -0.010(2) -0.004(2)
C00Z 0.024(3) 0.022(3) 0.028(3) -0.011(2) -0.014(2) -0.002(2)
C010 0.019(3) 0.026(3) 0.021(3) -0.004(2) -0.007(2) -0.005(2)
C011 0.028(3) 0.028(3) 0.029(3) -0.013(3) -0.011(2) -0.003(2)
C012 0.016(3) 0.026(3) 0.030(3) -0.017(2) -0.012(2) 0.004(2)
C013 0.028(3) 0.033(3) 0.024(3) -0.012(3) -0.012(2) -0.005(2)
C014 0.022(3) 0.037(3) 0.027(3) -0.009(3) -0.009(2) -0.004(2)
C015 0.020(3) 0.023(3) 0.028(3) -0.008(2) -0.011(2) -0.004(2)
C016 0.022(3) 0.019(3) 0.018(2) -0.010(2) -0.007(2) -0.003(2)
C017 0.016(3) 0.023(3) 0.030(3) -0.011(2) -0.011(2) -0.002(2)
C018 0.023(3) 0.021(3) 0.032(3) -0.012(2) -0.009(2) -0.001(2)
C01A 0.028(3) 0.022(3) 0.039(3) -0.008(3) -0.015(3) -0.003(2)
C01B 0.014(3) 0.026(3) 0.029(3) -0.010(2) -0.010(2) -0.002(2)
C01C 0.024(3) 0.032(3) 0.025(3) -0.006(3) -0.012(2) -0.010(2)
C01D 0.018(3) 0.021(3) 0.027(3) -0.011(2) -0.013(2) -0.002(2)
C01E 0.018(3) 0.035(3) 0.025(3) -0.015(3) -0.007(2) -0.006(2)
C01F 0.020(3) 0.021(3) 0.027(3) -0.009(2) -0.011(2) -0.003(2)
C01G 0.019(3) 0.023(3) 0.020(3) -0.005(2) -0.009(2) -0.007(2)
C01H 0.031(3) 0.032(3) 0.031(3) -0.018(3) -0.011(3) -0.005(2)
C01I 0.016(3) 0.024(3) 0.028(3) -0.008(2) -0.004(2) -0.004(2)
C01J 0.020(3) 0.030(3) 0.021(3) -0.004(2) -0.008(2) -0.005(2)
C01K 0.024(3) 0.036(3) 0.027(3) -0.009(3) -0.012(2) -0.006(2)
C01L 0.029(3) 0.039(3) 0.024(3) -0.009(3) -0.011(2) -0.011(3)
C01M 0.029(3) 0.037(3) 0.027(3) -0.003(3) -0.014(3) -0.007(3)
C01N 0.018(3) 0.023(3) 0.031(3) -0.015(2) -0.009(2) -0.002(2)
C01O 0.023(3) 0.021(3) 0.031(3) -0.008(2) -0.014(2) -0.007(2)
C01P 0.023(3) 0.021(3) 0.024(3) -0.006(2) -0.011(2) -0.006(2)
C01Q 0.038(4) 0.031(3) 0.042(4) -0.016(3) -0.021(3) -0.001(3)
C01R 0.030(3) 0.034(3) 0.040(4) -0.017(3) -0.013(3) 0.000(3)
C01S 0.025(3) 0.034(3) 0.029(3) -0.006(3) -0.012(2) -0.010(2)
C01T 0.027(3) 0.028(3) 0.030(3) -0.014(3) -0.021(2) 0.009(2)
C01U 0.034(3) 0.028(3) 0.028(3) -0.009(3) -0.004(3) -0.002(3)
C01V 0.025(3) 0.022(3) 0.028(3) -0.009(2) -0.011(2) -0.004(2)
C01W 0.026(3) 0.023(3) 0.036(3) -0.006(3) -0.019(3) -0.008(2)
C01X 0.028(3) 0.028(3) 0.024(3) -0.008(3) -0.010(2) -0.002(2)
C01Y 0.036(3) 0.026(3) 0.027(3) -0.005(3) -0.012(3) -0.011(3)
C01Z 0.038(4) 0.024(3) 0.032(3) -0.001(3) -0.016(3) -0.005(3)
C020 0.020(3) 0.027(3) 0.023(3) -0.010(2) -0.007(2) -0.001(2)
C021 0.028(3) 0.028(3) 0.033(3) -0.014(3) -0.006(2) -0.004(2)
C022 0.026(3) 0.017(3) 0.025(3) -0.004(2) -0.011(2) -0.005(2)
C023 0.025(3) 0.022(3) 0.027(3) -0.011(2) -0.010(2) -0.003(2)
C024 0.025(3) 0.032(3) 0.026(3) -0.016(3) -0.011(2) -0.006(2)
C025 0.033(3) 0.032(3) 0.035(3) -0.007(3) -0.013(3) -0.016(3)
C027 0.023(3) 0.023(3) 0.030(3) -0.009(2) -0.015(2) -0.006(2)
C028 0.042(4) 0.034(4) 0.040(4) -0.017(3) -0.010(3) 0.011(3)
C029 0.029(3) 0.032(3) 0.040(3) -0.019(3) -0.019(3) 0.004(2)
C02A 0.027(3) 0.025(3) 0.040(3) -0.008(3) -0.021(3) 0.004(2)
C02B 0.023(3) 0.026(3) 0.025(3) -0.004(2) -0.013(2) -0.005(2)
C02C 0.019(3) 0.030(3) 0.034(3) -0.011(3) -0.015(2) -0.003(2)
C02D 0.036(3) 0.021(3) 0.041(3) -0.005(3) -0.023(3) 0.001(2)
C02E 0.056(5) 0.031(3) 0.039(4) -0.013(3) -0.010(3) -0.019(3)
C02F 0.031(3) 0.022(3) 0.022(3) -0.010(2) -0.011(2) 0.001(2)
C02G 0.018(3) 0.027(3) 0.027(3) -0.008(2) -0.011(2) -0.005(2)
C02H 0.055(4) 0.023(3) 0.039(4) -0.004(3) -0.017(3) -0.010(3)
C02I 0.031(3) 0.031(3) 0.061(4) -0.017(3) -0.030(3) 0.007(3)
C02J 0.035(3) 0.031(3) 0.043(4) -0.010(3) -0.024(3) -0.003(3)
C02K 0.026(3) 0.036(3) 0.027(3) -0.019(3) -0.003(2) -0.013(2)
C02L 0.028(3) 0.026(3) 0.030(3) -0.009(3) -0.013(2) -0.008(2)
C02M 0.040(4) 0.039(4) 0.035(3) -0.011(3) -0.026(3) -0.003(3)
C02N 0.044(4) 0.030(3) 0.036(3) -0.009(3) -0.015(3) -0.016(3)
C02O 0.028(3) 0.028(3) 0.035(3) -0.010(3) -0.015(3) -0.010(2)
C02P 0.037(4) 0.018(3) 0.057(4) -0.006(3) -0.026(3) -0.003(2)
C02Q 0.032(3) 0.027(3) 0.031(3) -0.012(3) -0.011(3) 0.000(2)
C02R 0.038(4) 0.018(3) 0.043(4) -0.011(3) -0.019(3) 0.000(2)
C02S 0.035(4) 0.057(4) 0.027(3) -0.008(3) -0.014(3) -0.024(3)
C02T 0.031(3) 0.025(3) 0.024(3) -0.009(2) -0.012(2) -0.006(2)
C02U 0.026(3) 0.030(3) 0.036(3) -0.013(3) -0.014(3) 0.001(2)
C02V 0.030(4) 0.036(4) 0.051(4) -0.011(3) -0.002(3) 0.000(3)
C02W 0.045(4) 0.041(4) 0.033(3) -0.017(3) -0.016(3) -0.007(3)
C02X 0.032(3) 0.057(4) 0.018(3) -0.012(3) -0.008(2) -0.013(3)
C02Y 0.032(4) 0.051(4) 0.032(3) -0.007(3) -0.010(3) -0.007(3)
C02Z 0.032(3) 0.037(3) 0.036(3) -0.007(3) -0.023(3) -0.003(3)
C030 0.030(4) 0.049(4) 0.042(4) 0.001(3) -0.015(3) -0.012(3)
C031 0.021(3) 0.036(3) 0.052(4) -0.027(3) -0.016(3) 0.006(2)
C032 0.045(4) 0.049(4) 0.026(3) -0.008(3) -0.021(3) -0.009(3)
C033 0.041(4) 0.035(4) 0.055(4) -0.020(3) -0.019(3) 0.007(3)
C034 0.032(3) 0.032(3) 0.073(5) -0.019(3) -0.037(3) 0.004(3)
C035 0.060(5) 0.027(3) 0.041(4) -0.013(3) -0.008(3) 0.002(3)
C036 0.026(3) 0.033(3) 0.035(3) -0.005(3) -0.019(3) 0.003(3)
C037 0.037(4) 0.038(4) 0.032(3) -0.013(3) -0.014(3) -0.008(3)
C038 0.036(4) 0.025(3) 0.038(3) -0.011(3) -0.017(3) 0.006(3)
C039 0.044(4) 0.044(4) 0.032(3) -0.011(3) -0.020(3) -0.008(3)
C03A 0.033(4) 0.047(4) 0.033(3) -0.019(3) -0.006(3) -0.015(3)
C03B 0.048(4) 0.080(6) 0.036(4) -0.029(4) -0.004(3) -0.033(4)
C03C 0.046(4) 0.033(3) 0.031(3) -0.018(3) -0.014(3) 0.000(3)
C03D 0.041(4) 0.048(4) 0.028(3) -0.016(3) -0.016(3) 0.004(3)
C03E 0.038(4) 0.036(3) 0.036(3) -0.016(3) -0.018(3) 0.000(3)
C03F 0.043(4) 0.037(4) 0.037(4) -0.004(3) -0.024(3) -0.001(3)
C03G 0.031(3) 0.052(4) 0.022(3) -0.016(3) -0.002(3) -0.015(3)
C03H 0.052(4) 0.043(4) 0.035(4) -0.020(3) -0.017(3) -0.010(3)
C03I 0.056(5) 0.033(4) 0.056(5) -0.028(4) -0.017(4) -0.005(3)
C03J 0.051(4) 0.046(4) 0.049(4) -0.033(4) -0.009(3) -0.014(3)
C03K 0.045(4) 0.035(4) 0.037(4) -0.019(3) -0.012(3) 0.000(3)
C03L 0.053(4) 0.067(5) 0.027(3) -0.013(3) -0.023(3) -0.019(4)
C03M 0.045(4) 0.059(5) 0.029(3) -0.010(3) -0.014(3) -0.020(3)
C03N 0.041(4) 0.062(5) 0.032(4) -0.002(4) -0.012(3) -0.014(4)
C03P 0.040(4) 0.042(4) 0.064(5) -0.003(4) -0.029(4) -0.001(3)
C03Q 0.064(5) 0.070(5) 0.036(4) -0.017(4) -0.022(4) -0.031(4)
C03R 0.049(4) 0.022(3) 0.042(4) -0.016(3) -0.011(3) 0.009(3)
C03S 0.049(4) 0.062(5) 0.040(4) -0.026(4) -0.023(3) -0.006(4)
C03T 0.073(6) 0.039(4) 0.043(4) 0.009(4) -0.029(4) -0.015(4)
C03U 0.047(4) 0.057(4) 0.044(4) -0.036(4) -0.019(3) 0.005(3)
C03W 0.049(5) 0.096(7) 0.025(3) -0.016(4) -0.018(3) -0.022(4)

loop_
_atom_type_symbol
_atom_type_description
_atom_type_scat_dispersion_real
_atom_type_scat_dispersion_imag
_atom_type_scat_source
C C 0.0033 0.0016 'International Tables Vol C Tables 4.2.6.8 and 6.1.1.4'
H H 0.0000 0.0000 'International Tables Vol C Tables 4.2.6.8 and 6.1.1.4'
Cl Cl 0.1484 0.1585 'International Tables Vol C Tables 4.2.6.8 and 6.1.1.4'
Ir Ir -1.4442 7.9887 'International Tables Vol C Tables 4.2.6.8 and 6.1.1.4'
N N 0.0061 0.0033 'International Tables Vol C Tables 4.2.6.8 and 6.1.1.4'

loop_
_geom_angle_atom_site_label_1
_geom_angle_atom_site_label_2
_geom_angle_atom_site_label_3
_geom_angle
_geom_angle_site_symmetry_1
_geom_angle_site_symmetry_3
_geom_angle_publ_flag
Cl03 Ir01 Cl04 78.42(4) . . ?
N00J Ir01 Cl03 103.94(12) . . ?
N00J Ir01 Cl04 84.94(12) . . ?
N00J Ir01 N00P 169.17(16) . . ?
N00P Ir01 Cl03 83.07(12) . . ?
N00P Ir01 Cl04 104.75(12) . . ?
C00T Ir01 Cl03 94.08(16) . . ?
C00T Ir01 Cl04 170.58(16) . . ?
C00T Ir01 N00J 91.4(2) . . ?
C00T Ir01 N00P 79.7(2) . . ?
C00T Ir01 C012 96.9(2) . . ?
C012 Ir01 Cl03 168.32(15) . . ?
C012 Ir01 Cl04 91.07(15) . . ?
C012 Ir01 N00J 79.92(19) . . ?
C012 Ir01 N00P 94.85(19) . . ?
Cl04 Ir02 Cl03 78.36(4) . . ?
N00I Ir02 Cl03 84.24(12) . . ?
N00I Ir02 Cl04 101.21(13) . . ?
N00I Ir02 N00L 170.74(17) . . ?
N00L Ir02 Cl03 104.29(12) . . ?
N00L Ir02 Cl04 84.27(12) . . ?
C01N Ir02 Cl03 172.55(16) . . ?
C01N Ir02 Cl04 96.18(16) . . ?
C01N Ir02 N00I 92.0(2) . . ?
C01N Ir02 N00L 80.0(2) . . ?
C01N Ir02 C020 95.2(2) . . ?
C020 Ir02 Cl03 90.42(16) . . ?
C020 Ir02 Cl04 168.59(15) . . ?
C020 Ir02 N00I 79.4(2) . . ?
C020 Ir02 N00L 96.7(2) . . ?
Ir01 Cl03 Ir02 101.50(4) . . ?
Ir02 Cl04 Ir01 101.69(4) . . ?
C01E N00I Ir02 140.0(4) . . ?
C01J N00I Ir02 112.7(4) . . ?
C01J N00I C01E 107.3(5) . . ?
C00W N00J Ir01 141.8(4) . . ?
C017 N00J Ir01 110.8(3) . . ?
C017 N00J C00W 107.4(4) . . ?
C00V N00L Ir02 109.4(3) . . ?
C00V N00L C01D 106.8(4) . . ?
C01D N00L Ir02 143.8(3) . . ?
C00Y N00N C011 128.4(5) . . ?
C017 N00N C00Y 107.6(4) . . ?
C017 N00N C011 123.6(4) . . ?
C016 N00P Ir01 110.2(3) . . ?
C016 N00P C01G 106.5(4) . . ?
C01G N00P Ir01 143.4(4) . . ?
C016 N00Q C022 106.8(4) . . ?
C016 N00Q C02F 124.5(5) . . ?
C022 N00Q C02F 128.1(5) . . ?
C00V N00R C01T 124.2(5) . . ?
C00V N00R C01V 107.4(4) . . ?
C01V N00R C01T 128.3(5) . . ?
C01J N00S C01K 106.5(5) . . ?
C01J N00S C01M 126.1(5) . . ?
C01K N00S C01M 127.1(5) . . ?
C00X C00T Ir01 115.3(4) . . ?
C015 C00T Ir01 126.9(4) . . ?
C015 C00T C00X 117.3(5) . . ?
C01A C00U H00U 120.2 . . ?
C01A C00U C01B 119.7(5) . . ?
C01B C00U H00U 120.2 . . ?
N00L C00V N00R 111.0(5) . . ?
N00L C00V C00Z 119.7(5) . . ?
N00R C00V C00Z 128.2(5) . . ?
N00J C00W C00Y 107.9(5) . . ?
N00J C00W C010 130.0(5) . . ?
C00Y C00W C010 121.2(5) . . ?
C00T C00X C016 110.8(4) . . ?
C018 C00X C00T 122.0(5) . . ?
C018 C00X C016 127.0(5) . . ?
N00N C00Y C00W 106.4(5) . . ?
N00N C00Y C013 129.9(5) . . ?
C00W C00Y C013 123.5(5) . . ?
C01N C00Z C00V 110.4(4) . . ?
C029 C00Z C00V 128.5(5) . . ?
C029 C00Z C01N 120.8(5) . . ?
C00W C010 C01C 116.9(5) . . ?
C014 C010 C00W 123.5(5) . . ?
C014 C010 C01C 119.3(5) . . ?
C01R C011 N00N 118.5(5) . . ?
C025 C011 N00N 120.0(5) . . ?
C025 C011 C01R 121.4(6) . . ?
C01B C012 Ir01 115.5(4) . . ?
C01F C012 Ir01 126.5(4) . . ?
C01F C012 C01B 117.6(5) . . ?
C01L C013 C00Y 115.6(5) . . ?
C037 C013 C00Y 125.6(6) . . ?
C037 C013 C01L 118.8(5) . . ?
C010 C014 H014 119.4 . . ?
C01Q C014 C010 121.2(6) . . ?
C01Q C014 H014 119.4 . . ?
C00T C015 H015 120.1 . . ?
C01W C015 C00T 119.8(5) . . ?
C01W C015 H015 120.1 . . ?
N00P C016 N00Q 111.0(5) . . ?
N00P C016 C00X 119.4(4) . . ?
N00Q C016 C00X 128.9(5) . . ?
N00J C017 N00N 110.4(5) . . ?
N00J C017 C01B 118.5(5) . . ?
N00N C017 C01B 130.1(5) . . ?
C00X C018 H018 120.6 . . ?
C02A C018 C00X 118.8(5) . . ?
C02A C018 H018 120.6 . . ?
C00U C01A H01A 120.7 . . ?
C02B C01A C00U 118.6(5) . . ?
C02B C01A H01A 120.7 . . ?
C00U C01B C012 121.2(5) . . ?
C00U C01B C017 126.6(5) . . ?
C012 C01B C017 111.9(5) . . ?
C010 C01C C01L 120.7(5) . . ?
C032 C01C C010 117.8(5) . . ?
C032 C01C C01L 121.5(5) . . ?
N00L C01D C01V 108.8(4) . . ?
N00L C01D C023 131.1(5) . . ?
C01V C01D C023 119.8(5) . . ?
N00I C01E C02K 130.8(5) . . ?
C01K C01E N00I 108.0(5) . . ?
C01K C01E C02K 120.4(5) . . ?
C012 C01F H01F 119.9 . . ?
C02B C01F C012 120.2(5) . . ?
C02B C01F H01F 119.9 . . ?
N00P C01G C01P 130.4(5) . . ?
C022 C01G N00P 108.9(5) . . ?
C022 C01G C01P 120.3(5) . . ?
C02K C01H H01H 119.3 . . ?
C03K C01H H01H 119.3 . . ?
C03K C01H C02K 121.3(6) . . ?
C01Z C01I C01J 127.9(6) . . ?
C01Z C01I C020 120.4(5) . . ?
C020 C01I C01J 111.6(5) . . ?
N00I C01J N00S 111.5(5) . . ?
N00I C01J C01I 117.6(5) . . ?
N00S C01J C01I 129.6(5) . . ?
N00S C01K C02X 129.4(6) . . ?
C01E C01K N00S 106.4(5) . . ?
C01E C01K C02X 124.2(6) . . ?
C013 C01L C01C 121.3(5) . . ?
C039 C01L C013 117.8(6) . . ?
C039 C01L C01C 120.9(6) . . ?
C02Y C01M N00S 117.9(6) . . ?
C030 C01M N00S 120.7(5) . . ?
C030 C01M C02Y 121.4(6) . . ?
C00Z C01N Ir02 114.5(4) . . ?
C024 C01N Ir02 128.5(4) . . ?
C024 C01N C00Z 116.8(5) . . ?
C01P C01O C01S 122.5(5) . . ?
C01P C01O C02Z 116.9(5) . . ?
C02Z C01O C01S 120.6(5) . . ?
C01O C01P C01G 116.7(5) . . ?
C02G C01P C01G 123.8(5) . . ?
C02G C01P C01O 119.3(5) . . ?
C014 C01Q H01Q 120.0 . . ?
C014 C01Q C03F 120.1(6) . . ?
C03F C01Q H01Q 120.0 . . ?
C011 C01R H01R 120.8 . . ?
C011 C01R C033 118.4(6) . . ?
C033 C01R H01R 120.8 . . ?
C01X C01S C01O 119.5(5) . . ?
C03D C01S C01O 122.8(6) . . ?
C03D C01S C01X 117.7(6) . . ?
C02C C01T N00R 119.1(5) . . ?
C02P C01T N00R 119.8(5) . . ?
C02P C01T C02C 121.0(5) . . ?
C02F C01U H01U 120.7 . . ?
C02V C01U H01U 120.7 . . ?
C02V C01U C02F 118.6(6) . . ?
N00R C01V C01D 105.9(5) . . ?
N00R C01V C027 129.3(5) . . ?
C01D C01V C027 124.7(5) . . ?
C015 C01W Cl06 118.3(4) . . ?
C015 C01W C02A 123.3(5) . . ?
C02A C01W Cl06 118.4(4) . . ?
C01S C01X C022 115.7(5) . . ?
C03E C01X C01S 118.4(5) . . ?
C03E C01X C022 125.9(5) . . ?
C027 C01Y C02T 120.9(5) . . ?
C02W C01Y C027 117.0(6) . . ?
C02W C01Y C02T 122.1(6) . . ?
C01I C01Z H01Z 119.8 . . ?
C01I C01Z C02H 120.4(6) . . ?
C02H C01Z H01Z 119.8 . . ?
C01I C020 Ir02 114.4(4) . . ?
C02O C020 Ir02 127.0(4) . . ?
C02O C020 C01I 118.4(5) . . ?
C024 C021 Cl07 119.4(5) . . ?
C031 C021 Cl07 118.3(4) . . ?
C031 C021 C024 122.3(5) . . ?
N00Q C022 C01X 128.0(5) . . ?
C01G C022 N00Q 106.7(5) . . ?
C01G C022 C01X 125.2(5) . . ?
C02L C023 C01D 123.2(5) . . ?
C02L C023 C02T 119.4(5) . . ?
C02T C023 C01D 117.4(5) . . ?
C01N C024 H024 119.8 . . ?
C021 C024 C01N 120.4(5) . . ?
C021 C024 H024 119.8 . . ?
C011 C025 H025 120.4 . . ?
C011 C025 C02E 119.1(6) . . ?
C02E C025 H025 120.4 . . ?
C01Y C027 C01V 115.7(5) . . ?
C02J C027 C01V 124.1(5) . . ?
C02J C027 C01Y 120.1(5) . . ?
C02R C028 H028 119.4 . . ?
C02V C028 H028 119.4 . . ?
C02V C028 C02R 121.2(6) . . ?
C00Z C029 H029 119.7 . . ?
C031 C029 C00Z 120.5(6) . . ?
C031 C029 H029 119.7 . . ?
C018 C02A H02A 120.6 . . ?
C01W C02A C018 118.8(5) . . ?
C01W C02A H02A 120.6 . . ?
C01A C02B Cl05 118.4(4) . . ?
C01A C02B C01F 122.6(5) . . ?
C01F C02B Cl05 119.0(4) . . ?
C01T C02C H02C 120.1 . . ?
C02D C02C C01T 119.8(5) . . ?
C02D C02C H02C 120.1 . . ?
C02C C02D H02D 120.2 . . ?
C02C C02D C02I 119.6(6) . . ?
C02I C02D H02D 120.2 . . ?
C025 C02E H02E 120.1 . . ?
C035 C02E C025 119.8(7) . . ?
C035 C02E H02E 120.1 . . ?
C01U C02F N00Q 118.6(5) . . ?
C02Q C02F N00Q 119.4(5) . . ?
C02Q C02F C01U 121.9(5) . . ?
C01P C02G H02G 119.0 . . ?
C02U C02G C01P 122.0(5) . . ?
C02U C02G H02G 119.0 . . ?
C01Z C02H H02H 121.1 . . ?
C02N C02H C01Z 117.8(6) . . ?
C02N C02H H02H 121.1 . . ?
C02D C02I H02I 119.5 . . ?
C02D C02I C034 121.0(6) . . ?
C034 C02I H02I 119.5 . . ?
C027 C02J H02J 119.4 . . ?
C02M C02J C027 121.2(6) . . ?
C02M C02J H02J 119.4 . . ?
C01H C02K C01E 124.0(5) . . ?
C01H C02K C03A 119.4(5) . . ?
C03A C02K C01E 116.3(6) . . ?
C023 C02L H02L 119.5 . . ?
C038 C02L C023 120.9(5) . . ?
C038 C02L H02L 119.5 . . ?
C02J C02M H02M 119.6 . . ?
C02J C02M C02S 120.8(6) . . ?
C02S C02M H02M 119.6 . . ?
C02H C02N Cl08 117.1(5) . . ?
C02O C02N Cl08 120.0(5) . . ?
C02O C02N C02H 122.9(6) . . ?
C020 C02O H02O 120.0 . . ?
C02N C02O C020 119.9(6) . . ?
C02N C02O H02O 120.0 . . ?
C01T C02P H02P 120.6 . . ?
C01T C02P C034 118.7(6) . . ?
C034 C02P H02P 120.6 . . ?
C02F C02Q H02Q 120.3 . . ?
C02F C02Q C02R 119.4(6) . . ?
C02R C02Q H02Q 120.3 . . ?
C028 C02R H02R 120.4 . . ?
C02Q C02R C028 119.2(6) . . ?
C02Q C02R H02R 120.4 . . ?
C02M C02S H02S 120.6 . . ?
C02M C02S C02W 118.7(6) . . ?
C02W C02S H02S 120.6 . . ?
C023 C02T C01Y 121.4(5) . . ?
C03C C02T C01Y 121.2(5) . . ?
C03C C02T C023 117.4(5) . . ?
C02G C02U H02U 120.1 . . ?
C02G C02U C036 119.8(6) . . ?
C036 C02U H02U 120.1 . . ?
C01U C02V H02V 120.2 . . ?
C028 C02V C01U 119.7(6) . . ?
C028 C02V H02V 120.2 . . ?
C01Y C02W C02S 122.1(6) . . ?
C01Y C02W H02W 119.0 . . ?
C02S C02W H02W 119.0 . . ?
C03G C02X C01K 116.0(6) . . ?
C03M C02X C01K 124.6(6) . . ?
C03M C02X C03G 119.3(6) . . ?
C01M C02Y H02Y 120.0 . . ?
C03N C02Y C01M 119.9(6) . . ?
C03N C02Y H02Y 120.0 . . ?
C01O C02Z H02Z 118.7 . . ?
C036 C02Z C01O 122.6(6) . . ?
C036 C02Z H02Z 118.7 . . ?
C01M C030 H030 120.3 . . ?
C01M C030 C03P 119.3(6) . . ?
C03P C030 H030 120.3 . . ?
C021 C031 H031 120.7 . . ?
C029 C031 C021 118.7(5) . . ?
C029 C031 H031 120.7 . . ?
C01C C032 H032 118.9 . . ?
C03F C032 C01C 122.3(6) . . ?
C03F C032 H032 118.9 . . ?
C01R C033 H033 119.8 . . ?
C035 C033 C01R 120.4(7) . . ?
C035 C033 H033 119.8 . . ?
C02I C034 C02P 119.9(6) . . ?
C02I C034 H034 120.0 . . ?
C02P C034 H034 120.0 . . ?
C02E C035 H035 119.6 . . ?
C033 C035 C02E 120.8(6) . . ?
C033 C035 H035 119.6 . . ?
C02U C036 H036 120.3 . . ?
C02Z C036 C02U 119.5(5) . . ?
C02Z C036 H036 120.3 . . ?
C013 C037 H037 119.2 . . ?
C03H C037 C013 121.5(6) . . ?
C03H C037 H037 119.2 . . ?
C02L C038 H038 119.8 . . ?
C02L C038 C03R 120.5(6) . . ?
C03R C038 H038 119.8 . . ?
C01L C039 H039 119.4 . . ?
C03L C039 C01L 121.2(7) . . ?
C03L C039 H039 119.4 . . ?
C02K C03A C03G 121.6(6) . . ?
C03J C03A C02K 116.9(6) . . ?
C03J C03A C03G 121.5(6) . . ?
C03G C03B H03B 119.4 . . ?
C03Q C03B H03B 119.4 . . ?
C03Q C03B C03G 121.2(7) . . ?
C02T C03C H03C 118.8 . . ?
C03R C03C C02T 122.3(6) . . ?
C03R C03C H03C 118.8 . . ?
C01S C03D H03D 118.8 . . ?
C03S C03D C01S 122.3(6) . . ?
C03S C03D H03D 118.8 . . ?
C01X C03E H03E 118.9 . . ?
C03U C03E C01X 122.1(6) . . ?
C03U C03E H03E 118.9 . . ?
C01Q C03F H03F 120.4 . . ?
C032 C03F C01Q 119.2(6) . . ?
C032 C03F H03F 120.4 . . ?
C02X C03G C03A 120.7(6) . . ?
C03B C03G C02X 117.9(6) . . ?
C03B C03G C03A 121.4(7) . . ?
C037 C03H H03H 120.1 . . ?
C037 C03H C03L 119.8(6) . . ?
C03L C03H H03H 120.1 . . ?
C03J C03I H03I 120.0 . . ?
C03J C03I C03K 120.0(6) . . ?
C03K C03I H03I 120.0 . . ?
C03A C03J H03J 118.8 . . ?
C03I C03J C03A 122.4(6) . . ?
C03I C03J H03J 118.8 . . ?
C01H C03K C03I 120.0(7) . . ?
C01H C03K H03K 120.0 . . ?
C03I C03K H03K 120.0 . . ?
C039 C03L C03H 120.4(6) . . ?
C039 C03L H03L 119.8 . . ?
C03H C03L H03L 119.8 . . ?
C02X C03M H03M 119.9 . . ?
C03W C03M C02X 120.1(7) . . ?
C03W C03M H03M 119.9 . . ?
C02Y C03N H03N 120.6 . . ?
C02Y C03N C03T 118.7(7) . . ?
C03T C03N H03N 120.6 . . ?
C030 C03P H03P 120.4 . . ?
C030 C03P C03T 119.2(7) . . ?
C03T C03P H03P 120.4 . . ?
C03B C03Q H03Q 119.8 . . ?
C03W C03Q C03B 120.3(7) . . ?
C03W C03Q H03Q 119.8 . . ?
C038 C03R H03R 120.3 . . ?
C03C C03R C038 119.4(6) . . ?
C03C C03R H03R 120.3 . . ?
C03D C03S H03S 120.1 . . ?
C03D C03S C03U 119.7(6) . . ?
C03U C03S H03S 120.1 . . ?
C03N C03T H03T 119.4 . . ?
C03P C03T C03N 121.3(7) . . ?
C03P C03T H03T 119.4 . . ?
C03E C03U C03S 119.7(6) . . ?
C03E C03U H03U 120.1 . . ?
C03S C03U H03U 120.1 . . ?
C03M C03W H03W 119.5 . . ?
C03Q C03W C03M 121.1(7) . . ?
C03Q C03W H03W 119.5 . . ?

loop_
_geom_bond_atom_site_label_1
_geom_bond_atom_site_label_2
_geom_bond_distance
_geom_bond_site_symmetry_2
_geom_bond_publ_flag
Ir01 Cl03 2.5181(13) . ?
Ir01 Cl04 2.5230(12) . ?
Ir01 N00J 2.098(4) . ?
Ir01 N00P 2.100(4) . ?
Ir01 C00T 1.974(5) . ?
Ir01 C012 1.981(6) . ?
Ir02 Cl03 2.5280(12) . ?
Ir02 Cl04 2.5165(13) . ?
Ir02 N00I 2.062(5) . ?
Ir02 N00L 2.107(4) . ?
Ir02 C01N 1.976(5) . ?
Ir02 C020 1.987(6) . ?
Cl05 C02B 1.735(6) . ?
Cl06 C01W 1.754(6) . ?
Cl07 C021 1.744(6) . ?
Cl08 C02N 1.731(6) . ?
N00I C01E 1.397(7) . ?
N00I C01J 1.307(7) . ?
N00J C00W 1.391(7) . ?
N00J C017 1.336(7) . ?
N00L C00V 1.331(6) . ?
N00L C01D 1.382(7) . ?
N00N C00Y 1.388(7) . ?
N00N C011 1.449(7) . ?
N00N C017 1.368(7) . ?
N00P C016 1.332(6) . ?
N00P C01G 1.395(7) . ?
N00Q C016 1.366(7) . ?
N00Q C022 1.397(7) . ?
N00Q C02F 1.446(7) . ?
N00R C00V 1.361(7) . ?
N00R C01T 1.433(7) . ?
N00R C01V 1.389(7) . ?
N00S C01J 1.366(7) . ?
N00S C01K 1.401(8) . ?
N00S C01M 1.443(8) . ?
C00T C00X 1.417(7) . ?
C00T C015 1.414(7) . ?
C00U H00U 0.9500 . ?
C00U C01A 1.393(8) . ?
C00U C01B 1.407(7) . ?
C00V C00Z 1.458(8) . ?
C00W C00Y 1.402(8) . ?
C00W C010 1.437(8) . ?
C00X C016 1.450(7) . ?
C00X C018 1.408(7) . ?
C00Y C013 1.436(8) . ?
C00Z C01N 1.439(8) . ?
C00Z C029 1.393(8) . ?
C010 C014 1.397(8) . ?
C010 C01C 1.438(8) . ?
C011 C01R 1.375(8) . ?
C011 C025 1.369(8) . ?
C012 C01B 1.420(7) . ?
C012 C01F 1.395(8) . ?
C013 C01L 1.428(8) . ?
C013 C037 1.396(8) . ?
C014 H014 0.9500 . ?
C014 C01Q 1.368(8) . ?
C015 H015 0.9500 . ?
C015 C01W 1.377(8) . ?
C017 C01B 1.447(8) . ?
C018 H018 0.9500 . ?
C018 C02A 1.407(8) . ?
C01A H01A 0.9500 . ?
C01A C02B 1.380(8) . ?
C01C C01L 1.466(9) . ?
C01C C032 1.399(9) . ?
C01D C01V 1.391(8) . ?
C01D C023 1.449(7) . ?
C01E C01K 1.380(8) . ?
C01E C02K 1.448(8) . ?
C01F H01F 0.9500 . ?
C01F C02B 1.388(7) . ?
C01G C01P 1.436(7) . ?
C01G C022 1.370(8) . ?
C01H H01H 0.9500 . ?
C01H C02K 1.405(8) . ?
C01H C03K 1.360(8) . ?
C01I C01J 1.456(8) . ?
C01I C01Z 1.400(8) . ?
C01I C020 1.416(8) . ?
C01K C02X 1.437(8) . ?
C01L C039 1.403(8) . ?
C01M C02Y 1.392(8) . ?
C01M C030 1.367(9) . ?
C01N C024 1.395(7) . ?
C01O C01P 1.424(8) . ?
C01O C01S 1.456(8) . ?
C01O C02Z 1.427(8) . ?
C01P C02G 1.393(8) . ?
C01Q H01Q 0.9500 . ?
C01Q C03F 1.419(9) . ?
C01R H01R 0.9500 . ?
C01R C033 1.390(9) . ?
C01S C01X 1.428(8) . ?
C01S C03D 1.408(8) . ?
C01T C02C 1.386(8) . ?
C01T C02P 1.382(8) . ?
C01U H01U 0.9500 . ?
C01U C02F 1.404(8) . ?
C01U C02V 1.392(8) . ?
C01V C027 1.431(8) . ?
C01W C02A 1.378(8) . ?
C01X C022 1.437(8) . ?
C01X C03E 1.420(8) . ?
C01Y C027 1.421(8) . ?
C01Y C02T 1.459(8) . ?
C01Y C02W 1.396(8) . ?
C01Z H01Z 0.9500 . ?
C01Z C02H 1.404(9) . ?
C020 C02O 1.399(8) . ?
C021 C024 1.386(8) . ?
C021 C031 1.381(9) . ?
C023 C02L 1.398(8) . ?
C023 C02T 1.416(8) . ?
C024 H024 0.9500 . ?
C025 H025 0.9500 . ?
C025 C02E 1.382(9) . ?
C027 C02J 1.408(8) . ?
C028 H028 0.9500 . ?
C028 C02R 1.402(9) . ?
C028 C02V 1.384(9) . ?
C029 H029 0.9500 . ?
C029 C031 1.376(8) . ?
C02A H02A 0.9500 . ?
C02C H02C 0.9500 . ?
C02C C02D 1.375(8) . ?
C02D H02D 0.9500 . ?
C02D C02I 1.375(9) . ?
C02E H02E 0.9500 . ?
C02E C035 1.373(10) . ?
C02F C02Q 1.376(8) . ?
C02G H02G 0.9500 . ?
C02G C02U 1.370(8) . ?
C02H H02H 0.9500 . ?
C02H C02N 1.387(9) . ?
C02I H02I 0.9500 . ?
C02I C034 1.380(9) . ?
C02J H02J 0.9500 . ?
C02J C02M 1.363(9) . ?
C02K C03A 1.437(8) . ?
C02L H02L 0.9500 . ?
C02L C038 1.367(8) . ?
C02M H02M 0.9500 . ?
C02M C02S 1.377(9) . ?
C02N C02O 1.376(8) . ?
C02O H02O 0.9500 . ?
C02P H02P 0.9500 . ?
C02P C034 1.390(8) . ?
C02Q H02Q 0.9500 . ?
C02Q C02R 1.388(8) . ?
C02R H02R 0.9500 . ?
C02S H02S 0.9500 . ?
C02S C02W 1.426(9) . ?
C02T C03C 1.410(8) . ?
C02U H02U 0.9500 . ?
C02U C036 1.402(8) . ?
C02V H02V 0.9500 . ?
C02W H02W 0.9500 . ?
C02X C03G 1.417(9) . ?
C02X C03M 1.400(9) . ?
C02Y H02Y 0.9500 . ?
C02Y C03N 1.361(10) . ?
C02Z H02Z 0.9500 . ?
C02Z C036 1.357(9) . ?
C030 H030 0.9500 . ?
C030 C03P 1.380(10) . ?
C031 H031 0.9500 . ?
C032 H032 0.9500 . ?
C032 C03F 1.370(9) . ?
C033 H033 0.9500 . ?
C033 C035 1.353(10) . ?
C034 H034 0.9500 . ?
C035 H035 0.9500 . ?
C036 H036 0.9500 . ?
C037 H037 0.9500 . ?
C037 C03H 1.369(9) . ?
C038 H038 0.9500 . ?
C038 C03R 1.390(9) . ?
C039 H039 0.9500 . ?
C039 C03L 1.378(10) . ?
C03A C03G 1.449(9) . ?
C03A C03J 1.395(9) . ?
C03B H03B 0.9500 . ?
C03B C03G 1.412(9) . ?
C03B C03Q 1.376(11) . ?
C03C H03C 0.9500 . ?
C03C C03R 1.361(9) . ?
C03D H03D 0.9500 . ?
C03D C03S 1.375(9) . ?
C03E H03E 0.9500 . ?
C03E C03U 1.359(9) . ?
C03F H03F 0.9500 . ?
C03H H03H 0.9500 . ?
C03H C03L 1.380(10) . ?
C03I H03I 0.9500 . ?
C03I C03J 1.378(10) . ?
C03I C03K 1.390(9) . ?
C03J H03J 0.9500 . ?
C03K H03K 0.9500 . ?
C03L H03L 0.9500 . ?
C03M H03M 0.9500 . ?
C03M C03W 1.387(9) . ?
C03N H03N 0.9500 . ?
C03N C03T 1.395(10) . ?
C03P H03P 0.9500 . ?
C03P C03T 1.387(10) . ?
C03Q H03Q 0.9500 . ?
C03Q C03W 1.353(11) . ?
C03R H03R 0.9500 . ?
C03S H03S 0.9500 . ?
C03S C03U 1.402(10) . ?
C03T H03T 0.9500 . ?
C03U H03U 0.9500 . ?
C03W H03W 0.9500 . ?

loop_
_geom_torsion_atom_site_label_1
_geom_torsion_atom_site_label_2
_geom_torsion_atom_site_label_3
_geom_torsion_atom_site_label_4
_geom_torsion
_geom_torsion_site_symmetry_1
_geom_torsion_site_symmetry_2
_geom_torsion_site_symmetry_3
_geom_torsion_site_symmetry_4
_geom_torsion_publ_flag
Ir01 N00J C00W C00Y 175.5(4) . . . . ?
Ir01 N00J C00W C010 -15.2(9) . . . . ?
Ir01 N00J C017 N00N -173.9(3) . . . . ?
Ir01 N00J C017 C01B 16.2(6) . . . . ?
Ir01 N00P C016 N00Q -175.2(3) . . . . ?
Ir01 N00P C016 C00X 13.1(6) . . . . ?
Ir01 N00P C01G C01P -11.7(10) . . . . ?
Ir01 N00P C01G C022 175.8(4) . . . . ?
Ir01 C00T C00X C016 -17.7(6) . . . . ?
Ir01 C00T C00X C018 167.9(4) . . . . ?
Ir01 C00T C015 C01W -167.3(4) . . . . ?
Ir01 C012 C01B C00U 176.3(4) . . . . ?
Ir01 C012 C01B C017 -9.9(6) . . . . ?
Ir01 C012 C01F C02B -172.7(4) . . . . ?
Ir02 N00I C01E C01K 174.4(4) . . . . ?
Ir02 N00I C01E C02K -15.9(9) . . . . ?
Ir02 N00I C01J N00S -175.4(3) . . . . ?
Ir02 N00I C01J C01I 16.1(6) . . . . ?
Ir02 N00L C00V N00R -173.5(4) . . . . ?
Ir02 N00L C00V C00Z 17.7(6) . . . . ?
Ir02 N00L C01D C01V 173.0(5) . . . . ?
Ir02 N00L C01D C023 -13.4(10) . . . . ?
Ir02 C01N C024 C021 -171.4(4) . . . . ?
Ir02 C020 C02O C02N -169.8(5) . . . . ?
Cl06 C01W C02A C018 -179.6(4) . . . . ?
Cl07 C021 C024 C01N -177.7(4) . . . . ?
Cl07 C021 C031 C029 175.0(5) . . . . ?
Cl08 C02N C02O C020 179.8(5) . . . . ?
N00I C01E C01K N00S 2.8(6) . . . . ?
N00I C01E C01K C02X -178.4(5) . . . . ?
N00I C01E C02K C01H -0.8(9) . . . . ?
N00I C01E C02K C03A -175.0(5) . . . . ?
N00J C00W C00Y N00N 1.9(6) . . . . ?
N00J C00W C00Y C013 176.4(5) . . . . ?
N00J C00W C010 C014 7.4(9) . . . . ?
N00J C00W C010 C01C -166.4(5) . . . . ?
N00J C017 C01B C00U 168.4(5) . . . . ?
N00J C017 C01B C012 -5.0(7) . . . . ?
N00L C00V C00Z C01N -1.1(7) . . . . ?
N00L C00V C00Z C029 172.2(6) . . . . ?
N00L C01D C01V N00R 0.5(6) . . . . ?
N00L C01D C01V C027 178.7(5) . . . . ?
N00L C01D C023 C02L 1.7(9) . . . . ?
N00L C01D C023 C02T -175.2(5) . . . . ?
N00N C00Y C013 C01L 162.8(6) . . . . ?
N00N C00Y C013 C037 -16.7(10) . . . . ?
N00N C011 C01R C033 178.8(5) . . . . ?
N00N C011 C025 C02E 179.9(5) . . . . ?
N00N C017 C01B C00U 0.8(9) . . . . ?
N00N C017 C01B C012 -172.6(5) . . . . ?
N00P C01G C01P C01O -173.5(5) . . . . ?
N00P C01G C01P C02G 1.4(9) . . . . ?
N00P C01G C022 N00Q 0.9(6) . . . . ?
N00P C01G C022 C01X 177.8(5) . . . . ?
N00Q C02F C02Q C02R 176.2(5) . . . . ?
N00R C00V C00Z C01N -167.7(5) . . . . ?
N00R C00V C00Z C029 5.6(10) . . . . ?
N00R C01T C02C C02D 176.3(5) . . . . ?
N00R C01T C02P C034 -177.0(6) . . . . ?
N00R C01V C027 C01Y 173.3(6) . . . . ?
N00R C01V C027 C02J -4.1(10) . . . . ?
N00S C01K C02X C03G 172.9(6) . . . . ?
N00S C01K C02X C03M -11.0(10) . . . . ?
N00S C01M C02Y C03N 176.9(6) . . . . ?
N00S C01M C030 C03P -178.3(6) . . . . ?
C00T C00X C016 N00P 2.0(7) . . . . ?
C00T C00X C016 N00Q -168.1(5) . . . . ?
C00T C00X C018 C02A 1.9(8) . . . . ?
C00T C015 C01W Cl06 176.7(4) . . . . ?
C00T C015 C01W C02A -1.2(9) . . . . ?
C00U C01A C02B Cl05 -179.6(4) . . . . ?
C00U C01A C02B C01F 0.6(9) . . . . ?
C00V N00L C01D C01V -2.6(6) . . . . ?
C00V N00L C01D C023 171.1(6) . . . . ?
C00V N00R C01T C02C -84.2(7) . . . . ?
C00V N00R C01T C02P 93.6(7) . . . . ?
C00V N00R C01V C01D 1.7(6) . . . . ?
C00V N00R C01V C027 -176.3(6) . . . . ?
C00V C00Z C01N Ir02 -18.0(6) . . . . ?
C00V C00Z C01N C024 166.8(5) . . . . ?
C00V C00Z C029 C031 -168.1(6) . . . . ?
C00W N00J C017 N00N 6.5(6) . . . . ?
C00W N00J C017 C01B -163.4(4) . . . . ?
C00W C00Y C013 C01L -10.4(8) . . . . ?
C00W C00Y C013 C037 170.1(6) . . . . ?
C00W C010 C014 C01Q -173.2(5) . . . . ?
C00W C010 C01C C01L -4.3(8) . . . . ?
C00W C010 C01C C032 175.9(5) . . . . ?
C00X C00T C015 C01W 4.3(8) . . . . ?
C00X C018 C02A C01W 1.4(8) . . . . ?
C00Y N00N C011 C01R 109.4(7) . . . . ?
C00Y N00N C011 C025 -73.7(8) . . . . ?
C00Y N00N C017 N00J -5.3(6) . . . . ?
C00Y N00N C017 C01B 163.0(5) . . . . ?
C00Y C00W C010 C014 175.4(5) . . . . ?
C00Y C00W C010 C01C 1.6(8) . . . . ?
C00Y C013 C01L C01C 7.4(8) . . . . ?
C00Y C013 C01L C039 -171.8(6) . . . . ?
C00Y C013 C037 C03H 172.9(6) . . . . ?
C00Z C01N C024 C021 3.1(8) . . . . ?
C00Z C029 C031 C021 2.1(9) . . . . ?
C010 C00W C00Y N00N -168.5(5) . . . . ?
C010 C00W C00Y C013 6.0(8) . . . . ?
C010 C014 C01Q C03F -2.2(9) . . . . ?
C010 C01C C01L C013 -0.3(9) . . . . ?
C010 C01C C01L C039 178.8(6) . . . . ?
C010 C01C C032 C03F -2.5(9) . . . . ?
C011 N00N C00Y C00W -171.6(5) . . . . ?
C011 N00N C00Y C013 14.3(10) . . . . ?
C011 N00N C017 N00J 168.6(5) . . . . ?
C011 N00N C017 C01B -23.0(9) . . . . ?
C011 C01R C033 C035 0.3(10) . . . . ?
C011 C025 C02E C035 2.5(10) . . . . ?
C012 C01F C02B Cl05 178.9(4) . . . . ?
C012 C01F C02B C01A -1.3(8) . . . . ?
C013 C01L C039 C03L -3.3(10) . . . . ?
C013 C037 C03H C03L 0.7(10) . . . . ?
C014 C010 C01C C01L -178.3(5) . . . . ?
C014 C010 C01C C032 1.9(8) . . . . ?
C014 C01Q C03F C032 1.6(10) . . . . ?
C015 C00T C00X C016 169.8(5) . . . . ?
C015 C00T C00X C018 -4.7(8) . . . . ?
C015 C01W C02A C018 -1.8(9) . . . . ?
C016 N00P C01G C01P 169.4(5) . . . . ?
C016 N00P C01G C022 -3.1(6) . . . . ?
C016 N00Q C022 C01G 1.5(6) . . . . ?
C016 N00Q C022 C01X -175.3(5) . . . . ?
C016 N00Q C02F C01U 86.7(7) . . . . ?
C016 N00Q C02F C02Q -89.5(7) . . . . ?
C016 C00X C018 C02A -171.7(5) . . . . ?
C017 N00J C00W C00Y -5.1(6) . . . . ?
C017 N00J C00W C010 164.2(5) . . . . ?
C017 N00N C00Y C00W 2.0(6) . . . . ?
C017 N00N C00Y C013 -172.1(6) . . . . ?
C017 N00N C011 C01R -63.2(8) . . . . ?
C017 N00N C011 C025 113.6(6) . . . . ?
C018 C00X C016 N00P 176.1(5) . . . . ?
C018 C00X C016 N00Q 6.1(9) . . . . ?
C01A C00U C01B C012 -4.2(8) . . . . ?
C01A C00U C01B C017 -177.0(5) . . . . ?
C01B C00U C01A C02B 2.1(8) . . . . ?
C01B C012 C01F C02B -0.8(8) . . . . ?
C01C C010 C014 C01Q 0.4(9) . . . . ?
C01C C01L C039 C03L 177.5(6) . . . . ?
C01C C032 C03F C01Q 0.8(10) . . . . ?
C01D N00L C00V N00R 3.7(6) . . . . ?
C01D N00L C00V C00Z -165.1(5) . . . . ?
C01D C01V C027 C01Y -4.4(8) . . . . ?
C01D C01V C027 C02J 178.2(6) . . . . ?
C01D C023 C02L C038 -178.9(6) . . . . ?
C01D C023 C02T C01Y 0.8(8) . . . . ?
C01D C023 C02T C03C -179.5(5) . . . . ?
C01E N00I C01J N00S 3.3(6) . . . . ?
C01E N00I C01J C01I -165.2(5) . . . . ?
C01E C01K C02X C03G -5.7(9) . . . . ?
C01E C01K C02X C03M 170.4(6) . . . . ?
C01E C02K C03A C03G -2.1(8) . . . . ?
C01E C02K C03A C03J 175.8(5) . . . . ?
C01F C012 C01B C00U 3.5(8) . . . . ?
C01F C012 C01B C017 177.2(5) . . . . ?
C01G N00P C016 N00Q 4.1(6) . . . . ?
C01G N00P C016 C00X -167.6(5) . . . . ?
C01G C01P C02G C02U -175.4(5) . . . . ?
C01H C02K C03A C03G -176.5(6) . . . . ?
C01H C02K C03A C03J 1.4(9) . . . . ?
C01I C01Z C02H C02N 0.0(10) . . . . ?
C01I C020 C02O C02N 4.4(8) . . . . ?
C01J N00I C01E C01K -3.8(6) . . . . ?
C01J N00I C01E C02K 166.0(6) . . . . ?
C01J N00S C01K C01E -0.8(6) . . . . ?
C01J N00S C01K C02X -179.6(6) . . . . ?
C01J N00S C01M C02Y 99.9(7) . . . . ?
C01J N00S C01M C030 -79.8(8) . . . . ?
C01J C01I C01Z C02H -173.2(6) . . . . ?
C01J C01I C020 Ir02 -13.6(6) . . . . ?
C01J C01I C020 C02O 171.5(5) . . . . ?
C01K N00S C01J N00I -1.6(6) . . . . ?
C01K N00S C01J C01I 165.2(5) . . . . ?
C01K N00S C01M C02Y -73.7(8) . . . . ?
C01K N00S C01M C030 106.5(7) . . . . ?
C01K C01E C02K C01H 167.9(6) . . . . ?
C01K C01E C02K C03A -6.3(8) . . . . ?
C01K C02X C03G C03A -3.0(9) . . . . ?
C01K C02X C03G C03B 178.3(6) . . . . ?
C01K C02X C03M C03W -179.1(6) . . . . ?
C01L C013 C037 C03H -6.6(9) . . . . ?
C01L C01C C032 C03F 177.7(6) . . . . ?
C01L C039 C03L C03H -2.5(11) . . . . ?
C01M N00S C01J N00I -176.3(5) . . . . ?
C01M N00S C01J C01I -9.5(9) . . . . ?
C01M N00S C01K C01E 173.8(5) . . . . ?
C01M N00S C01K C02X -5.0(10) . . . . ?
C01M C02Y C03N C03T 2.9(11) . . . . ?
C01M C030 C03P C03T -0.2(12) . . . . ?
C01N C00Z C029 C031 4.6(9) . . . . ?
C01O C01P C02G C02U -0.6(8) . . . . ?
C01O C01S C01X C022 1.9(8) . . . . ?
C01O C01S C01X C03E -179.3(5) . . . . ?
C01O C01S C03D C03S 179.8(6) . . . . ?
C01O C02Z C036 C02U -0.9(10) . . . . ?
C01P C01G C022 N00Q -172.5(5) . . . . ?
C01P C01G C022 C01X 4.4(9) . . . . ?
C01P C01O C01S C01X 0.3(8) . . . . ?
C01P C01O C01S C03D -177.8(6) . . . . ?
C01P C01O C02Z C036 -0.6(9) . . . . ?
C01P C02G C02U C036 -0.9(9) . . . . ?
C01R C011 C025 C02E -3.4(9) . . . . ?
C01R C033 C035 C02E -1.2(11) . . . . ?
C01S C01O C01P C01G -0.5(8) . . . . ?
C01S C01O C01P C02G -175.7(5) . . . . ?
C01S C01O C02Z C036 176.5(6) . . . . ?
C01S C01X C022 N00Q 171.8(5) . . . . ?
C01S C01X C022 C01G -4.5(9) . . . . ?
C01S C01X C03E C03U 0.4(10) . . . . ?
C01S C03D C03S C03U -1.6(11) . . . . ?
C01T N00R C00V N00L -179.5(5) . . . . ?
C01T N00R C00V C00Z -12.0(9) . . . . ?
C01T N00R C01V C01D 177.6(5) . . . . ?
C01T N00R C01V C027 -0.5(10) . . . . ?
C01T C02C C02D C02I 0.8(9) . . . . ?
C01T C02P C034 C02I 0.5(11) . . . . ?
C01U C02F C02Q C02R 0.2(9) . . . . ?
C01V N00R C00V N00L -3.4(6) . . . . ?
C01V N00R C00V C00Z 164.1(5) . . . . ?
C01V N00R C01T C02C 100.6(7) . . . . ?
C01V N00R C01T C02P -81.7(8) . . . . ?
C01V C01D C023 C02L 174.7(5) . . . . ?
C01V C01D C023 C02T -2.2(8) . . . . ?
C01V C027 C02J C02M 176.8(6) . . . . ?
C01X C01S C03D C03S 1.7(10) . . . . ?
C01X C03E C03U C03S -0.3(11) . . . . ?
C01Y C027 C02J C02M -0.6(9) . . . . ?
C01Y C02T C03C C03R 177.7(6) . . . . ?
C01Z C01I C01J N00I 174.8(5) . . . . ?
C01Z C01I C01J N00S 8.8(10) . . . . ?
C01Z C01I C020 Ir02 169.2(4) . . . . ?
C01Z C01I C020 C02O -5.8(8) . . . . ?
C01Z C02H C02N Cl08 177.9(5) . . . . ?
C01Z C02H C02N C02O -1.4(10) . . . . ?
C020 C01I C01J N00I -2.2(7) . . . . ?
C020 C01I C01J N00S -168.3(5) . . . . ?
C020 C01I C01Z C02H 3.6(9) . . . . ?
C022 N00Q C016 N00P -3.6(6) . . . . ?
C022 N00Q C016 C00X 167.2(5) . . . . ?
C022 N00Q C02F C01U -82.8(8) . . . . ?
C022 N00Q C02F C02Q 101.0(7) . . . . ?
C022 C01G C01P C01O -1.7(8) . . . . ?
C022 C01G C01P C02G 173.2(5) . . . . ?
C022 C01X C03E C03U 179.1(6) . . . . ?
C023 C01D C01V N00R -174.0(5) . . . . ?
C023 C01D C01V C027 4.2(9) . . . . ?
C023 C02L C038 C03R -0.9(9) . . . . ?
C023 C02T C03C C03R -2.0(9) . . . . ?
C024 C021 C031 C029 -6.2(9) . . . . ?
C025 C011 C01R C033 2.1(10) . . . . ?
C025 C02E C035 C033 -0.2(11) . . . . ?
C027 C01Y C02T C023 -1.2(9) . . . . ?
C027 C01Y C02T C03C 179.2(6) . . . . ?
C027 C01Y C02W C02S -1.0(9) . . . . ?
C027 C02J C02M C02S -1.6(10) . . . . ?
C029 C00Z C01N Ir02 168.1(4) . . . . ?
C029 C00Z C01N C024 -7.1(8) . . . . ?
C02C C01T C02P C034 0.7(10) . . . . ?
C02C C02D C02I C034 0.4(10) . . . . ?
C02D C02I C034 C02P -1.1(11) . . . . ?
C02F N00Q C016 N00P -175.0(5) . . . . ?
C02F N00Q C016 C00X -4.2(9) . . . . ?
C02F N00Q C022 C01G 172.5(5) . . . . ?
C02F N00Q C022 C01X -4.3(9) . . . . ?
C02F C01U C02V C028 3.0(11) . . . . ?
C02F C02Q C02R C028 0.7(9) . . . . ?
C02G C02U C036 C02Z 1.6(9) . . . . ?
C02H C02N C02O C020 -0.9(10) . . . . ?
C02J C02M C02S C02W 2.4(10) . . . . ?
C02K C01E C01K N00S -168.3(5) . . . . ?
C02K C01E C01K C02X 10.6(9) . . . . ?
C02K C01H C03K C03I -1.3(10) . . . . ?
C02K C03A C03G C02X 6.8(9) . . . . ?
C02K C03A C03G C03B -174.5(6) . . . . ?
C02K C03A C03J C03I -1.3(10) . . . . ?
C02L C023 C02T C01Y -176.3(5) . . . . ?
C02L C023 C02T C03C 3.4(8) . . . . ?
C02L C038 C03R C03C 2.3(10) . . . . ?
C02M C02S C02W C01Y -1.0(10) . . . . ?
C02P C01T C02C C02D -1.4(9) . . . . ?
C02R C028 C02V C01U -2.2(12) . . . . ?
C02T C01Y C027 C01V 2.7(8) . . . . ?
C02T C01Y C027 C02J -179.7(5) . . . . ?
C02T C01Y C02W C02S -179.5(6) . . . . ?
C02T C023 C02L C038 -2.1(9) . . . . ?
C02T C03C C03R C038 -0.8(10) . . . . ?
C02V C01U C02F N00Q -178.1(6) . . . . ?
C02V C01U C02F C02Q -2.0(10) . . . . ?
C02V C028 C02R C02Q 0.3(11) . . . . ?
C02W C01Y C027 C01V -175.8(5) . . . . ?
C02W C01Y C027 C02J 1.8(9) . . . . ?
C02W C01Y C02T C023 177.3(6) . . . . ?
C02W C01Y C02T C03C -2.4(9) . . . . ?
C02X C03M C03W C03Q 2.1(11) . . . . ?
C02Y C01M C030 C03P 2.0(11) . . . . ?
C02Y C03N C03T C03P -1.2(12) . . . . ?
C02Z C01O C01P C01G 176.5(5) . . . . ?
C02Z C01O C01P C02G 1.3(8) . . . . ?
C02Z C01O C01S C01X -176.6(5) . . . . ?
C02Z C01O C01S C03D 5.3(9) . . . . ?
C030 C01M C02Y C03N -3.4(11) . . . . ?
C030 C03P C03T C03N -0.2(13) . . . . ?
C031 C021 C024 C01N 3.6(9) . . . . ?
C032 C01C C01L C013 179.4(6) . . . . ?
C032 C01C C01L C039 -1.4(9) . . . . ?
C037 C013 C01L C01C -173.1(6) . . . . ?
C037 C013 C01L C039 7.7(9) . . . . ?
C037 C03H C03L C039 4.0(11) . . . . ?
C03B C03Q C03W C03M 0.0(12) . . . . ?
C03D C01S C01X C022 -179.8(5) . . . . ?
C03D C01S C01X C03E -1.0(9) . . . . ?
C03D C03S C03U C03E 0.9(11) . . . . ?
C03E C01X C022 N00Q -6.9(10) . . . . ?
C03E C01X C022 C01G 176.9(6) . . . . ?
C03G C02X C03M C03W -3.1(10) . . . . ?
C03G C03A C03J C03I 176.6(6) . . . . ?
C03G C03B C03Q C03W -1.1(11) . . . . ?
C03J C03A C03G C02X -171.0(6) . . . . ?
C03J C03A C03G C03B 7.6(10) . . . . ?
C03J C03I C03K C01H 1.4(11) . . . . ?
C03K C01H C02K C01E -174.1(6) . . . . ?
C03K C01H C02K C03A -0.1(9) . . . . ?
C03K C03I C03J C03A 0.0(11) . . . . ?
C03M C02X C03G C03A -179.4(6) . . . . ?
C03M C02X C03G C03B 2.0(9) . . . . ?
C03Q C03B C03G C02X 0.1(10) . . . . ?
C03Q C03B C03G C03A -178.6(6) . . . . ?

loop_
_smtbx_masks_void_nr
_smtbx_masks_void_average_x
_smtbx_masks_void_average_y
_smtbx_masks_void_average_z
_smtbx_masks_void_volume
_smtbx_masks_void_count_electrons
_smtbx_masks_void_content
1 -0.152 -0.533 0.058 1851.9 648.5 '16 CH2Cl2'
